data_4129032
loop_
_publ_author_name
'Wang, Yu'
'Ju, Wei'
'Tian, Hailong'
'Sun, Suyun'
'Li, Xinghui'
'Tian, Weisheng'
'Gui, Jinghan'

_publ_section_title
;
 Facile Access to Bridged Ring Systems via Point-to-Planar Chirality
 Transfer: Unified Synthesis of Ten Cyclocitrinols.
;
_journal_issue 12
_journal_name_full 'Journal of the American Chemical Society'
_journal_page_first 5021
_journal_page_last 5033
_journal_paper_doi 10.1021/jacs.9b00925
_journal_volume 141
_journal_year 2019
_chemical_absolute_configuration unk
_chemical_formula_sum 'C19 H22 O'
_chemical_formula_weight 266.36
_space_group_crystal_system orthorhombic
_space_group_IT_number 19
_space_group_name_Hall 'P 2ac 2ab'
_space_group_name_H-M_alt 'P 21 21 21'
_atom_sites_solution_hydrogens geom
_audit_creation_method SHELXL-2013
_cell_angle_alpha 90
_cell_angle_beta 90
_cell_angle_gamma 90
_cell_formula_units_Z 4
_cell_length_a 5.0118(8)
_cell_length_b 9.3269(17)
_cell_length_c 32.560(5)
_cell_measurement_reflns_used 2337
_cell_measurement_temperature 293(2)
_cell_measurement_theta_max 51.854
_cell_measurement_theta_min 4.543
_cell_volume 1522.0(4)
_computing_cell_refinement 'Bruker SAINT'
_computing_data_collection 'Bruker APEX2'
_computing_data_reduction 'Bruker SAINT'
_computing_molecular_graphics 'Bruker SHELXTL'
_computing_publication_material 'Bruker SHELXTL'
_computing_structure_refinement 'SHELXL-2013 (Sheldrick, 2013)'
_computing_structure_solution 'SHELXS-97 (Sheldrick 2008)'
_diffrn_ambient_temperature 293(2)
_diffrn_measured_fraction_theta_full 0.999
_diffrn_measured_fraction_theta_max 0.999
_diffrn_measurement_device_type 'Bruker APEX-II CCD'
_diffrn_measurement_method '\f and \w scans'
_diffrn_radiation_type MoK\a
_diffrn_radiation_wavelength 0.71073
_diffrn_reflns_av_R_equivalents 0.0773
_diffrn_reflns_av_unetI/netI 0.0582
_diffrn_reflns_Laue_measured_fraction_full 0.999
_diffrn_reflns_Laue_measured_fraction_max 0.999
_diffrn_reflns_limit_h_max 6
_diffrn_reflns_limit_h_min -6
_diffrn_reflns_limit_k_max 11
_diffrn_reflns_limit_k_min -9
_diffrn_reflns_limit_l_max 39
_diffrn_reflns_limit_l_min -38
_diffrn_reflns_number 14934
_diffrn_reflns_point_group_measured_fraction_full 0.999
_diffrn_reflns_point_group_measured_fraction_max 0.999
_diffrn_reflns_theta_full 25.242
_diffrn_reflns_theta_max 25.499
_diffrn_reflns_theta_min 2.502
_exptl_absorpt_coefficient_mu 0.070
_exptl_absorpt_correction_T_max 0.7456
_exptl_absorpt_correction_T_min 0.6625
_exptl_absorpt_correction_type multi-scan
_exptl_absorpt_process_details sadabs
_exptl_crystal_colour colorless
_exptl_crystal_density_diffrn 1.162
_exptl_crystal_description prismatic
_exptl_crystal_F_000 576
_exptl_crystal_size_max 0.150
_exptl_crystal_size_mid 0.110
_exptl_crystal_size_min 0.050
_refine_diff_density_max 0.216
_refine_diff_density_min -0.143
_refine_diff_density_rms 0.037
_refine_ls_abs_structure_details
; 
 Flack x determined using 569 quotients [(I+)-(I-)]/[(I+)+(I-)] 
 (Parsons and Flack (2004), Acta Cryst. A60, s61). 
;
_refine_ls_abs_structure_Flack -3.0(10)
_refine_ls_extinction_coef 0.029(5)
_refine_ls_extinction_expression Fc^*^=kFc[1+0.001xFc^2^\l^3^/sin(2\q)]^-1/4^
_refine_ls_extinction_method SHELXL
_refine_ls_goodness_of_fit_ref 1.064
_refine_ls_hydrogen_treatment constr
_refine_ls_matrix_type full
_refine_ls_number_parameters 184
_refine_ls_number_reflns 2821
_refine_ls_number_restraints 0
_refine_ls_restrained_S_all 1.064
_refine_ls_R_factor_all 0.1000
_refine_ls_R_factor_gt 0.0529
_refine_ls_shift/su_max 0.000
_refine_ls_shift/su_mean 0.000
_refine_ls_structure_factor_coef Fsqd
_refine_ls_weighting_details 'w=1/[\s^2^(Fo^2^)+(0.0586P)^2^+0.0479P] where P=(Fo^2^+2Fc^2^)/3'
_refine_ls_weighting_scheme calc
_refine_ls_wR_factor_gt 0.1131
_refine_ls_wR_factor_ref 0.1395
_reflns_Friedel_coverage 0.667
_reflns_Friedel_fraction_full 0.999
_reflns_Friedel_fraction_max 0.999
_reflns_number_gt 1837
_reflns_number_total 2821
_reflns_threshold_expression 'I > 2\s(I)'
_cod_data_source_file ja9b00925_si_004.cif
_cod_data_source_block d8v181074
_cod_database_code 4129032
_shelx_space_group_comment
; 
The symmetry employed for this shelxl refinement is uniquely defined 
by the following loop, which should always be used as a source of 
symmetry information in preference to the above space-group names. 
They are only intended as comments. 
;
_shelx_estimated_absorpt_t_min 0.990
_shelx_estimated_absorpt_t_max 0.997
_shelxl_version_number 2013-4

loop_
_space_group_symop_operation_xyz
'x, y, z'
'-x+1/2, -y, z+1/2'
'x+1/2, -y+1/2, -z'
'-x, y+1/2, -z+1/2'

loop_
_atom_site_label
_atom_site_type_symbol
_atom_site_fract_x
_atom_site_fract_y
_atom_site_fract_z
_atom_site_U_iso_or_equiv
_atom_site_adp_type
_atom_site_occupancy
_atom_site_site_symmetry_order
_atom_site_calc_flag
_atom_site_refinement_flags_posn
_atom_site_refinement_flags_adp
O1 O 0.0972(7) 0.5694(3) 0.31479(8) 0.0830(10) Uani 1 1 d . .
C1 C 0.4652(7) 0.6176(4) 0.15073(10) 0.0483(9) Uani 1 1 d . .
C2 C 0.5450(8) 0.4810(4) 0.13206(10) 0.0576(10) Uani 1 1 d . .
H2 H 0.4563 0.3990 0.1409 0.069 Uiso 1 1 calc R U
C3 C 0.7339(8) 0.4641(4) 0.10349(11) 0.0579(11) Uani 1 1 d . .
C4 C 0.7615(10) 0.3313(5) 0.07771(12) 0.0779(14) Uani 1 1 d . .
H4A H 0.6816 0.2509 0.0921 0.093 Uiso 1 1 calc R U
H4B H 0.9493 0.3103 0.0738 0.093 Uiso 1 1 calc R U
C5 C 0.6276(10) 0.3482(5) 0.03574(13) 0.0810(14) Uani 1 1 d . .
H5A H 0.4360 0.3514 0.0399 0.097 Uiso 1 1 calc R U
H5B H 0.6664 0.2635 0.0195 0.097 Uiso 1 1 calc R U
C6 C 0.7100(10) 0.4813(5) 0.01067(12) 0.0784(14) Uani 1 1 d . .
H6A H 0.9031 0.4879 0.0101 0.094 Uiso 1 1 calc R U
H6B H 0.6481 0.4704 -0.0174 0.094 Uiso 1 1 calc R U
C7 C 0.5973(9) 0.6168(5) 0.02838(11) 0.0687(12) Uani 1 1 d . .
H7 H 0.4674 0.6660 0.0136 0.082 Uiso 1 1 calc R U
C8 C 0.6757(8) 0.6691(4) 0.06417(11) 0.0552(10) Uani 1 1 d . .
C9 C 0.5420(8) 0.7859(4) 0.08786(11) 0.0609(11) Uani 1 1 d . .
H9 H 0.3736 0.8075 0.0739 0.073 Uiso 1 1 calc R U
C10 C 0.4743(7) 0.7445(4) 0.13158(11) 0.0546(10) Uani 1 1 d . .
H10 H 0.4307 0.8219 0.1483 0.066 Uiso 1 1 calc R U
C11 C 0.8836(8) 0.5909(4) 0.08855(11) 0.0606(11) Uani 1 1 d . .
H11A H 1.0331 0.5628 0.0714 0.073 Uiso 1 1 calc R U
H11B H 0.9483 0.6488 0.1112 0.073 Uiso 1 1 calc R U
C12 C 0.7075(12) 0.9239(5) 0.08801(13) 0.0921(17) Uani 1 1 d . .
H12A H 0.6135 0.9971 0.1028 0.138 Uiso 1 1 calc R U
H12B H 0.7367 0.9549 0.0603 0.138 Uiso 1 1 calc R U
H12C H 0.8762 0.9061 0.1010 0.138 Uiso 1 1 calc R U
C13 C 0.3615(7) 0.6075(4) 0.19384(10) 0.0487(9) Uani 1 1 d . .
C14 C 0.1618(8) 0.6954(4) 0.20827(11) 0.0588(10) Uani 1 1 d . .
H14 H 0.0866 0.7627 0.1906 0.071 Uiso 1 1 calc R U
C15 C 0.0695(8) 0.6867(5) 0.24831(12) 0.0622(11) Uani 1 1 d . .
H15 H -0.0656 0.7476 0.2572 0.075 Uiso 1 1 calc R U
C16 C 0.1770(8) 0.5887(5) 0.27467(11) 0.0596(11) Uani 1 1 d . .
C17 C 0.3762(9) 0.4989(5) 0.26112(11) 0.0678(12) Uani 1 1 d . .
H17 H 0.4499 0.4315 0.2788 0.081 Uiso 1 1 calc R U
C18 C 0.4663(8) 0.5090(4) 0.22127(10) 0.0594(11) Uani 1 1 d . .
H18 H 0.6015 0.4479 0.2125 0.071 Uiso 1 1 calc R U
C19 C -0.1003(10) 0.6635(6) 0.33042(12) 0.0890(15) Uani 1 1 d . .
H19A H -0.0369 0.7605 0.3289 0.134 Uiso 1 1 calc R U
H19B H -0.1375 0.6395 0.3585 0.134 Uiso 1 1 calc R U
H19C H -0.2603 0.6543 0.3144 0.134 Uiso 1 1 calc R U

loop_
_atom_site_aniso_label
_atom_site_aniso_U_11
_atom_site_aniso_U_22
_atom_site_aniso_U_33
_atom_site_aniso_U_23
_atom_site_aniso_U_13
_atom_site_aniso_U_12
O1 0.103(2) 0.090(2) 0.0553(17) 0.0013(15) 0.0101(17) 0.013(2)
C1 0.045(2) 0.049(2) 0.051(2) -0.0028(18) -0.0072(16) -0.0062(19)
C2 0.073(3) 0.047(2) 0.053(2) 0.0008(18) 0.000(2) -0.007(2)
C3 0.068(3) 0.049(3) 0.056(2) 0.0028(18) -0.007(2) 0.005(2)
C4 0.099(3) 0.057(3) 0.078(3) -0.005(2) 0.015(3) 0.006(3)
C5 0.092(3) 0.068(3) 0.083(3) -0.028(2) 0.011(3) -0.007(3)
C6 0.088(3) 0.086(4) 0.061(2) -0.011(2) -0.001(2) 0.001(3)
C7 0.075(3) 0.075(3) 0.057(2) 0.007(2) -0.001(2) 0.007(3)
C8 0.055(2) 0.051(2) 0.059(2) 0.0089(19) 0.002(2) -0.007(2)
C9 0.069(3) 0.054(3) 0.060(2) 0.0070(19) 0.001(2) -0.001(2)
C10 0.059(3) 0.046(2) 0.059(2) -0.0014(17) -0.0029(19) -0.0015(19)
C11 0.049(2) 0.065(3) 0.068(2) -0.005(2) -0.0018(19) -0.002(2)
C12 0.130(4) 0.051(3) 0.095(3) 0.005(2) 0.024(3) -0.015(3)
C13 0.047(2) 0.046(2) 0.052(2) -0.0027(17) -0.0066(17) -0.004(2)
C14 0.056(2) 0.060(3) 0.060(2) 0.002(2) -0.0032(19) 0.001(2)
C15 0.060(3) 0.060(3) 0.066(2) -0.003(2) 0.004(2) 0.005(2)
C16 0.067(3) 0.063(3) 0.049(2) -0.004(2) -0.003(2) -0.005(2)
C17 0.083(3) 0.063(3) 0.057(2) 0.003(2) -0.007(2) 0.012(3)
C18 0.067(3) 0.055(3) 0.056(2) -0.0010(19) -0.004(2) 0.007(2)
C19 0.092(3) 0.108(4) 0.067(3) -0.016(3) 0.017(3) 0.000(3)

loop_
_atom_type_symbol
_atom_type_description
_atom_type_scat_dispersion_real
_atom_type_scat_dispersion_imag
_atom_type_scat_source
C C 0.0033 0.0016 'International Tables Vol C Tables 4.2.6.8 and 6.1.1.4'
H H 0.0000 0.0000 'International Tables Vol C Tables 4.2.6.8 and 6.1.1.4'
O O 0.0106 0.0060 'International Tables Vol C Tables 4.2.6.8 and 6.1.1.4'

loop_
_geom_angle_atom_site_label_1
_geom_angle_atom_site_label_2
_geom_angle_atom_site_label_3
_geom_angle
C16 O1 C19 117.5(3)
C10 C1 C2 124.4(3)
C10 C1 C13 120.2(3)
C2 C1 C13 115.3(3)
C3 C2 C1 125.7(4)
C3 C2 H2 117.1
C1 C2 H2 117.1
C2 C3 C11 119.5(4)
C2 C3 C4 123.4(4)
C11 C3 C4 115.3(3)
C3 C4 C5 111.9(4)
C3 C4 H4A 109.2
C5 C4 H4A 109.2
C3 C4 H4B 109.2
C5 C4 H4B 109.2
H4A C4 H4B 107.9
C4 C5 C6 116.0(4)
C4 C5 H5A 108.3
C6 C5 H5A 108.3
C4 C5 H5B 108.3
C6 C5 H5B 108.3
H5A C5 H5B 107.4
C7 C6 C5 112.0(3)
C7 C6 H6A 109.2
C5 C6 H6A 109.2
C7 C6 H6B 109.2
C5 C6 H6B 109.2
H6A C6 H6B 107.9
C8 C7 C6 122.5(4)
C8 C7 H7 118.7
C6 C7 H7 118.7
C7 C8 C9 126.2(4)
C7 C8 C11 119.6(4)
C9 C8 C11 113.2(3)
C8 C9 C10 113.6(3)
C8 C9 C12 111.8(3)
C10 C9 C12 109.5(3)
C8 C9 H9 107.2
C10 C9 H9 107.2
C12 C9 H9 107.2
C1 C10 C9 132.2(4)
C1 C10 H10 113.9
C9 C10 H10 113.9
C3 C11 C8 102.1(3)
C3 C11 H11A 111.3
C8 C11 H11A 111.3
C3 C11 H11B 111.3
C8 C11 H11B 111.3
H11A C11 H11B 109.2
C9 C12 H12A 109.5
C9 C12 H12B 109.5
H12A C12 H12B 109.5
C9 C12 H12C 109.5
H12A C12 H12C 109.5
H12B C12 H12C 109.5
C14 C13 C18 116.8(3)
C14 C13 C1 122.3(3)
C18 C13 C1 120.9(3)
C13 C14 C15 121.9(4)
C13 C14 H14 119.0
C15 C14 H14 119.0
C16 C15 C14 119.9(4)
C16 C15 H15 120.0
C14 C15 H15 120.0
C15 C16 C17 119.5(4)
C15 C16 O1 124.7(4)
C17 C16 O1 115.8(4)
C16 C17 C18 119.9(4)
C16 C17 H17 120.1
C18 C17 H17 120.1
C17 C18 C13 121.9(4)
C17 C18 H18 119.0
C13 C18 H18 119.0
O1 C19 H19A 109.5
O1 C19 H19B 109.5
H19A C19 H19B 109.5
O1 C19 H19C 109.5
H19A C19 H19C 109.5
H19B C19 H19C 109.5

loop_
_geom_bond_atom_site_label_1
_geom_bond_atom_site_label_2
_geom_bond_distance
O1 C16 1.378(4)
O1 C19 1.417(5)
C1 C10 1.339(5)
C1 C2 1.467(5)
C1 C13 1.500(5)
C2 C3 1.337(5)
C2 H2 0.9300
C3 C11 1.483(5)
C3 C4 1.502(6)
C4 C5 1.531(6)
C4 H4A 0.9700
C4 H4B 0.9700
C5 C6 1.542(6)
C5 H5A 0.9700
C5 H5B 0.9700
C6 C7 1.500(6)
C6 H6A 0.9700
C6 H6B 0.9700
C7 C8 1.323(5)
C7 H7 0.9300
C8 C9 1.494(5)
C8 C11 1.499(5)
C9 C10 1.514(5)
C9 C12 1.531(6)
C9 H9 0.9800
C10 H10 0.9300
C11 H11A 0.9700
C11 H11B 0.9700
C12 H12A 0.9600
C12 H12B 0.9600
C12 H12C 0.9600
C13 C14 1.377(5)
C13 C18 1.385(5)
C14 C15 1.386(5)
C14 H14 0.9300
C15 C16 1.365(5)
C15 H15 0.9300
C16 C17 1.376(5)
C17 C18 1.377(5)
C17 H17 0.9300
C18 H18 0.9300
C19 H19A 0.9600
C19 H19B 0.9600
C19 H19C 0.9600

loop_
_geom_torsion_atom_site_label_1
_geom_torsion_atom_site_label_2
_geom_torsion_atom_site_label_3
_geom_torsion_atom_site_label_4
_geom_torsion
C10 C1 C2 C3 31.0(6)
C13 C1 C2 C3 -150.6(4)
C1 C2 C3 C11 0.5(6)
C1 C2 C3 C4 -163.8(4)
C2 C3 C4 C5 96.9(5)
C11 C3 C4 C5 -68.1(5)
C3 C4 C5 C6 52.6(5)
C4 C5 C6 C7 -72.2(5)
C5 C6 C7 C8 68.1(6)
C6 C7 C8 C9 -167.7(4)
C6 C7 C8 C11 -0.4(6)
C7 C8 C9 C10 125.7(4)
C11 C8 C9 C10 -42.3(5)
C7 C8 C9 C12 -109.8(5)
C11 C8 C9 C12 82.2(4)
C2 C1 C10 C9 5.0(7)
C13 C1 C10 C9 -173.4(4)
C8 C9 C10 C1 -14.4(6)
C12 C9 C10 C1 -140.1(5)
C2 C3 C11 C8 -70.4(4)
C4 C3 C11 C8 95.1(4)
C7 C8 C11 C3 -72.3(4)
C9 C8 C11 C3 96.6(4)
C10 C1 C13 C14 33.1(5)
C2 C1 C13 C14 -145.3(4)
C10 C1 C13 C18 -146.1(4)
C2 C1 C13 C18 35.4(5)
C18 C13 C14 C15 0.2(5)
C1 C13 C14 C15 -179.1(4)
C13 C14 C15 C16 -0.1(6)
C14 C15 C16 C17 -0.2(6)
C14 C15 C16 O1 -178.9(4)
C19 O1 C16 C15 -3.6(6)
C19 O1 C16 C17 177.6(4)
C15 C16 C17 C18 0.3(6)
O1 C16 C17 C18 179.1(4)
C16 C17 C18 C13 -0.2(6)
C14 C13 C18 C17 0.0(5)
C1 C13 C18 C17 179.3(4)
